data_4110253
loop_
_publ_author_name
'In Chung'
'Christos D. Malliakas'
'Joon I. Jang'
'Christian G. Canlas'
'David P. Weliky'
'Mercouri G. Kanatzidis'

_publ_contact_author_address
;
Prof. Mercouri Kanatzidis
Department of Chemistry
Northwestern University
Evanston
IL
60208
UNITED STATES OF AMERICA
;
_publ_contact_author_email m-kanatzidis@northwestern.edu
_publ_contact_author_name 'Prof. Mercouri G. Kanatzidis'
_publ_section_title
;
 Helical Polymer 1/\\infty[P2Se62-]: Strong Second Harmonic Generation
 Response and Phase-Change Properties of Its K and Rb Salts
;
_journal_name_full 'Journal of the American Chemical Society'
_journal_page_first 14996
_journal_page_last 15006
_journal_paper_doi 10.1021/ja075096c
_journal_volume 129
_journal_year 2007
_chemical_formula_moiety 'P2 Se6, 2(Rb)'
_chemical_formula_sum 'P2 Rb2 Se6'
_chemical_formula_weight 706.64
_chemical_melting_point 637
_chemical_name_systematic
; 
 ? 
;
_space_group_IT_number 152
_symmetry_cell_setting trigonal
_symmetry_space_group_name_Hall 'P 31 2"'
_symmetry_space_group_name_H-M 'P 31 2 1'
_atom_sites_solution_hydrogens none
_atom_sites_solution_primary direct
_atom_sites_solution_secondary difmap
_audit_creation_method SHELXL-97
_cell_angle_alpha 90.00
_cell_angle_beta 90.00
_cell_angle_gamma 120.00
_cell_formula_units_Z 3
_cell_length_a 7.2982(5)
_cell_length_b 7.2982(5)
_cell_length_c 19.0019(16)
_cell_measurement_reflns_used 6460
_cell_measurement_temperature 100(2)
_cell_measurement_theta_max 33.59
_cell_measurement_theta_min 3.21
_cell_volume 876.51(11)
_computing_cell_refinement 'X-Area 1.39 (STOE & Cie Gmbh, 2006)'
_computing_data_collection 'X-Area 1.39 (STOE & Cie Gmbh, 2006)'
_computing_data_reduction 'X-Area 1.39 (STOE & Cie Gmbh, 2006)'
_computing_molecular_graphics 'Diamond 3.1d (Crystal Impact Gbr, 2006)'
_computing_publication_material 'Bruker SHELXTL'
_computing_structure_refinement 'SHELXL-97 (Sheldrick, 1997)'
_computing_structure_solution 'SHELXS-97 (Sheldrick, 1990)'
_diffrn_ambient_temperature 293(2)
_diffrn_measured_fraction_theta_full 1.000
_diffrn_measured_fraction_theta_max 1.000
_diffrn_measurement_device_type 'STOE IPDS II'
_diffrn_measurement_method 'incremental omega oscillation 1.0\%'
_diffrn_radiation_monochromator graphite
_diffrn_radiation_source 'fine-focus sealed tube'
_diffrn_radiation_type MoK\a
_diffrn_radiation_wavelength 0.71073
_diffrn_reflns_av_R_equivalents 0.0827
_diffrn_reflns_av_sigmaI/netI 0.0629
_diffrn_reflns_limit_h_max 10
_diffrn_reflns_limit_h_min -10
_diffrn_reflns_limit_k_max 10
_diffrn_reflns_limit_k_min -10
_diffrn_reflns_limit_l_max 27
_diffrn_reflns_limit_l_min -27
_diffrn_reflns_number 9968
_diffrn_reflns_theta_full 30.99
_diffrn_reflns_theta_max 30.99
_diffrn_reflns_theta_min 3.22
_diffrn_standards_interval_count 1.0
_diffrn_standards_interval_time 5
_exptl_absorpt_coefficient_mu 27.272
_exptl_absorpt_correction_T_max 0.5763
_exptl_absorpt_correction_T_min 0.4322
_exptl_absorpt_correction_type numerical
_exptl_absorpt_process_details 'Using XRED & XSHAPE'
_exptl_crystal_colour orange
_exptl_crystal_density_diffrn 4.016
_exptl_crystal_description block
_exptl_crystal_F_000 924
_exptl_crystal_size_max 0.059
_exptl_crystal_size_mid 0.040
_exptl_crystal_size_min 0.035
_refine_diff_density_max 1.014
_refine_diff_density_min -1.204
_refine_diff_density_rms 0.258
_refine_ls_abs_structure_details 'Flack H D (1983), Acta Cryst. A39, 876-881'
_refine_ls_abs_structure_Flack 0.08(3)
_refine_ls_extinction_method none
_refine_ls_goodness_of_fit_ref 0.976
_refine_ls_hydrogen_treatment none
_refine_ls_matrix_type full
_refine_ls_number_parameters 49
_refine_ls_number_reflns 1866
_refine_ls_number_restraints 0
_refine_ls_restrained_S_all 0.976
_refine_ls_R_factor_all 0.0474
_refine_ls_R_factor_gt 0.0387
_refine_ls_shift/su_max 0.001
_refine_ls_shift/su_mean 0.000
_refine_ls_structure_factor_coef Fsqd
_refine_ls_weighting_details 'calc w=1/[\s^2^(Fo^2^)+(0.0092P)^2^+0.0000P] where P=(Fo^2^+2Fc^2^)/3'
_refine_ls_weighting_scheme calc
_refine_ls_wR_factor_gt 0.0456
_refine_ls_wR_factor_ref 0.0470
_reflns_number_gt 1669
_reflns_number_total 1866
_reflns_threshold_expression >2sigma(I)
_cod_data_source_file ja075096csi20070906_061740_1.cif
_cod_data_source_block try3ti
_cod_database_code 4110253

loop_
_symmetry_equiv_pos_as_xyz
'x, y, z'
'-y, x-y, z+1/3'
'-x+y, -x, z+2/3'
'y, x, -z'
'x-y, -y, -z+2/3'
'-x, -x+y, -z+1/3'

loop_
_atom_site_label
_atom_site_type_symbol
_atom_site_fract_x
_atom_site_fract_y
_atom_site_fract_z
_atom_site_U_iso_or_equiv
_atom_site_adp_type
_atom_site_occupancy
_atom_site_symmetry_multiplicity
_atom_site_calc_flag
Rb Rb 0.58483(11) 0.27084(11) 0.24789(3) 0.00940(14) Uani 1 1 d
Se1 Se 0.08566(11) 0.24876(12) 0.22068(3) 0.00607(12) Uani 1 1 d
Se2 Se 0.31057(12) 0.25455(12) 0.39627(3) 0.01016(15) Uani 1 1 d
Se3 Se 0.42716(12) 0.20351(11) 0.07489(3) 0.00730(13) Uani 1 1 d
P P 0.0979(3) 0.0238(3) 0.05360(7) 0.0049(3) Uani 1 1 d

loop_
_atom_site_aniso_label
_atom_site_aniso_U_11
_atom_site_aniso_U_22
_atom_site_aniso_U_33
_atom_site_aniso_U_23
_atom_site_aniso_U_13
_atom_site_aniso_U_12
Rb 0.0104(3) 0.0137(4) 0.0073(2) -0.0019(3) -0.0020(2) 0.0084(3)
Se1 0.0066(3) 0.0054(3) 0.0049(2) -0.0006(2) 0.0012(2) 0.0020(3)
Se2 0.0045(4) 0.0124(4) 0.0105(3) -0.0028(3) -0.0002(3) 0.0018(3)
Se3 0.0042(3) 0.0108(3) 0.0059(3) 0.0003(3) -0.0004(2) 0.0031(3)
P 0.0042(8) 0.0053(8) 0.0042(6) 0.0006(6) 0.0001(6) 0.0016(7)

loop_
_atom_type_symbol
_atom_type_description
_atom_type_scat_dispersion_real
_atom_type_scat_dispersion_imag
_atom_type_scat_source
P P 0.1023 0.0942 'International Tables Vol C Tables 4.2.6.8 and 6.1.1.4'
Se Se -0.0929 2.2259 'International Tables Vol C Tables 4.2.6.8 and 6.1.1.4'
Rb Rb -0.9393 2.9676 'International Tables Vol C Tables 4.2.6.8 and 6.1.1.4'

loop_
_geom_angle_atom_site_label_1
_geom_angle_atom_site_label_2
_geom_angle_atom_site_label_3
_geom_angle
_geom_angle_site_symmetry_1
_geom_angle_site_symmetry_3
Se2 Rb Se3 129.38(3) . .
Se2 Rb Se2 101.713(19) . 5_665
Se3 Rb Se2 110.72(3) . 5_665
Se2 Rb Se3 63.91(2) . 2_655
Se3 Rb Se3 161.58(3) . 2_655
Se2 Rb Se3 74.12(2) 5_665 2_655
Se2 Rb Se3 101.54(2) . 6_655
Se3 Rb Se3 94.13(2) . 6_655
Se2 Rb Se3 120.79(3) 5_665 6_655
Se3 Rb Se3 69.00(2) 2_655 6_655
Se2 Rb Se1 63.66(2) . .
Se3 Rb Se1 66.264(18) . .
Se2 Rb Se1 122.44(3) 5_665 .
Se3 Rb Se1 127.23(2) 2_655 .
Se3 Rb Se1 116.71(2) 6_655 .
Se2 Rb Se3 71.85(2) . 6_665
Se3 Rb Se3 91.21(2) . 6_665
Se2 Rb Se3 60.66(2) 5_665 6_665
Se3 Rb Se3 106.190(19) 2_655 6_665
Se3 Rb Se3 173.27(3) 6_655 6_665
Se1 Rb Se3 61.95(2) . 6_665
Se2 Rb Se1 132.29(3) . 1_655
Se3 Rb Se1 97.18(2) . 1_655
Se2 Rb Se1 64.08(2) 5_665 1_655
Se3 Rb Se1 68.38(2) 2_655 1_655
Se3 Rb Se1 59.96(2) 6_655 1_655
Se1 Rb Se1 163.29(2) . 1_655
Se3 Rb Se1 123.40(2) 6_665 1_655
Se2 Rb Se1 162.52(3) . 6_655
Se3 Rb Se1 62.10(2) . 6_655
Se2 Rb Se1 83.01(2) 5_665 6_655
Se3 Rb Se1 102.02(3) 2_655 6_655
Se3 Rb Se1 62.26(2) 6_655 6_655
Se1 Rb Se1 127.916(19) . 6_655
Se3 Rb Se1 124.13(2) 6_665 6_655
Se1 Rb Se1 35.378(19) 1_655 6_655
Se2 Rb Se2 66.34(3) . 5
Se3 Rb Se2 82.37(2) . 5
Se2 Rb Se2 166.58(3) 5_665 5
Se3 Rb Se2 94.40(2) 2_655 5
Se3 Rb Se2 58.953(19) 6_655 5
Se1 Rb Se2 59.10(2) . 5
Se3 Rb Se2 117.90(3) 6_665 5
Se1 Rb Se2 118.69(3) 1_655 5
Se1 Rb Se2 106.61(2) 6_655 5
Se2 Rb Rb 53.964(18) . 5
Se3 Rb Rb 124.65(3) . 5
Se2 Rb Rb 122.77(2) 5_665 5
Se3 Rb Rb 48.777(16) 2_655 5
Se3 Rb Rb 47.657(15) 6_655 5
Se1 Rb Rb 94.050(16) . 5
Se3 Rb Rb 125.66(2) 6_665 5
Se1 Rb Rb 93.867(15) 1_655 5
Se1 Rb Rb 109.28(2) 6_655 5
Se2 Rb Rb 45.693(16) 5 5
Se2 Rb Rb 102.48(2) . 6_665
Se3 Rb Rb 46.80(2) . 6_665
Se2 Rb Rb 83.759(18) 5_665 6_665
Se3 Rb Rb 150.17(2) 2_655 6_665
Se3 Rb Rb 140.75(2) 6_655 6_665
Se1 Rb Rb 51.282(18) . 6_665
Se3 Rb Rb 44.409(10) 6_665 6_665
Se1 Rb Rb 119.33(3) 1_655 6_665
Se1 Rb Rb 94.73(2) 6_655 6_665
Se2 Rb Rb 104.31(3) 5 6_665
Rb Rb Rb 145.320(17) 5 6_665
Se1 Se1 P 101.14(5) 6 6
Se1 Se1 Rb 122.38(3) 6 .
P Se1 Rb 91.91(5) 6 .
Se1 Se1 Rb 74.33(3) 6 1_455
P Se1 Rb 84.15(5) 6 1_455
Rb Se1 Rb 163.30(2) . 1_455
Se1 Se1 Rb 70.30(3) 6 6_665
P Se1 Rb 163.84(5) 6 6_665
Rb Se1 Rb 81.979(17) . 6_665
Rb Se1 Rb 105.80(3) 1_455 6_665
P Se2 Rb 115.04(5) 2 .
P Se2 Rb 93.54(5) 2 5_565
Rb Se2 Rb 110.71(2) . 5_565
P Se2 Rb 88.25(5) 2 5
Rb Se2 Rb 80.34(2) . 5
Rb Se2 Rb 166.58(3) 5_565 5
P Se3 Rb 117.73(5) . .
P Se3 Rb 107.48(4) . 3_664
Rb Se3 Rb 134.38(3) . 3_664
P Se3 Rb 92.39(5) . 6_665
Rb Se3 Rb 88.67(2) . 6_665
Rb Se3 Rb 83.57(2) 3_664 6_665
P Se3 Rb 86.48(6) . 6_655
Rb Se3 Rb 86.00(2) . 6_655
Rb Se3 Rb 103.105(19) 3_664 6_655
Rb Se3 Rb 173.27(3) 6_665 6_655
Se2 P Se3 118.63(9) 3_554 .
Se2 P P 107.48(6) 3_554 4
Se3 P P 111.05(5) . 4
Se2 P Se1 111.81(7) 3_554 6
Se3 P Se1 110.98(7) . 6
P P Se1 94.10(10) 4 6

loop_
_geom_bond_atom_site_label_1
_geom_bond_atom_site_label_2
_geom_bond_distance
_geom_bond_site_symmetry_2
Rb Se2 3.4252(10) .
Rb Se3 3.4361(9) .
Rb Se2 3.4778(11) 5_665
Rb Se3 3.5098(10) 2_655
Rb Se3 3.5716(11) 6_655
Rb Se1 3.6024(11) .
Rb Se3 3.7392(11) 6_665
Rb Se1 3.7740(11) 1_655
Rb Se1 3.8596(10) 6_655
Rb Se2 3.8706(11) 5
Rb Rb 4.7187(14) 5
Rb Rb 4.8983(9) 6_665
Se1 Se1 2.3210(13) 6
Se1 P 2.3343(18) 6
Se1 Rb 3.7740(11) 1_455
Se1 Rb 3.8596(10) 6_665
Se2 P 2.123(2) 2
Se2 Rb 3.4778(11) 5_565
Se2 Rb 3.8706(11) 5
Se3 P 2.1231(19) .
Se3 Rb 3.5098(10) 3_664
Se3 Rb 3.5716(11) 6_665
Se3 Rb 3.7392(11) 6_655
P Se2 2.123(2) 3_554
P P 2.242(3) 4
P Se1 2.3343(18) 6
